data_1532691
loop_
_publ_author_name
'Boudaren, C.'
'Bataille, T.'
'Auffredic, J.P.'
'Louer, D.'

_publ_section_title
;
 Synthesis, structure determination from powder diffraction data and
 thermal behaviour of titanium(IV) oxalate (Ti2 O3 (H2 O)2) (C2 O4) * (H2
 O)
;
_journal_name_full 'Solid State Sciences'
_journal_page_first 175
_journal_page_last 182
_journal_volume 5
_journal_year 2003
_chemical_formula_sum 'C2 H6 O10 Ti2'
_chemical_name_systematic '(Ti2 O3 (H2 O)2) (C2 O4) (H2 O)'
_space_group_IT_number 64
_symmetry_space_group_name_Hall '-C 2ac 2'
_symmetry_space_group_name_H-M 'C m c a'
_cell_angle_alpha 90
_cell_angle_beta 90
_cell_angle_gamma 90
_cell_formula_units_Z 8
_cell_length_a 15.494
_cell_length_b 10.491
_cell_length_c 9.7
_cell_volume 1576.711
_citation_journal_id_ASTM SSSCFJ
_cod_data_source_file Boudaren_SSSCFJ_2003_974.cif
_cod_data_source_block C2H6O10Ti2
_cod_database_code 1532691

loop_
_symmetry_equiv_pos_as_xyz
x,y,z
-x+1/2,-y,z+1/2
x,-y,-z
-x+1/2,y,-z+1/2
-x,-y,-z
x-1/2,y,-z-1/2
-x,y,z
x-1/2,-y,z-1/2
x+1/2,y+1/2,z
-x+1,-y+1/2,z+1/2
x+1/2,-y+1/2,-z
-x+1,y+1/2,-z+1/2
-x+1/2,-y+1/2,-z
x,y+1/2,-z-1/2
-x+1/2,y+1/2,z
x,-y+1/2,z-1/2

loop_
_atom_site_label
_atom_site_type_symbol
_atom_site_fract_x
_atom_site_fract_y
_atom_site_fract_z
_atom_site_occupancy
_atom_site_U_iso_or_equiv
O4 O-2 0.25 0.25 0.5 1 0.0
Ti1 Ti+4 0.3165 0.1449 0.6016 1 0.0
O7 O-2 0.407 0 0 1 0.0
C1 C+3 0.5 0.105 0.661 1 0.0
O5 O-2 0.3088 0 0.5 1 0.0
O6 O-2 0.3559 0.3194 0.7042 1 0.0
H2 H+1 0.372 0.382 0.633 1 0.0
O1 O-2 0.4295 0.0781 0.7145 1 0.0
H1 H+1 0.407 0.314 0.761 1 0.0
H3 H+1 0.445 0.006 -0.079 1 0.0
O3 O-2 0.25 0.101 0.75 1 0.0
C2 C+3 0.5 0.179 0.523 1 0.0
O2 O-2 0.4307 0.1995 0.467 1 0.0
